data_4311033
loop_
_publ_author_name
'Nathan A. Eckert'
'Jeremy M. Smith'
'Rene J. Lachicotte'
'Patrick L. Holland'

_publ_section_title
;
 Low-Coordinate Iron(II) Amido Complexes of \b-Diketiminates: Synthesis,
 Structure, and Reactivity
;
_journal_name_full 'Inorganic Chemistry'
_journal_page_first 3306
_journal_page_last 3321
_journal_paper_doi 10.1021/ic035483x
_journal_volume 43
_journal_year 2004
_chemical_formula_sum 'C39 H63 Fe N3'
_chemical_formula_weight 629.77
_chemical_name_common holne02
_chemical_name_systematic
; 
 ? 
;
_space_group_IT_number 14
_symmetry_cell_setting monoclinic
_symmetry_space_group_name_Hall '-P 2yn'
_symmetry_space_group_name_H-M 'P 1 21/n 1'
_atom_sites_solution_hydrogens geom
_atom_sites_solution_primary direct
_atom_sites_solution_secondary difmap
_audit_creation_method SHELXL-97
_cell_angle_alpha 90.00
_cell_angle_beta 96.464(2)
_cell_angle_gamma 90.00
_cell_formula_units_Z 4
_cell_length_a 9.7000(11)
_cell_length_b 17.906(2)
_cell_length_c 21.821(3)
_cell_measurement_temperature 192(2)
_cell_volume 3766.0(8)
_computing_cell_refinement 'Bruker SMART'
_computing_data_collection 'Bruker SMART'
_computing_data_reduction 'Bruker SHELXTL'
_computing_molecular_graphics 'Bruker SHELXTL'
_computing_publication_material 'Bruker SHELXTL'
_computing_structure_refinement 'SHELXL-97 (Sheldrick, 1997)'
_computing_structure_solution 'SHELXS-97 (Sheldrick, 1990)'
_diffrn_ambient_temperature 192(2)
_diffrn_measured_fraction_theta_full 0.955
_diffrn_measured_fraction_theta_max 0.955
_diffrn_measurement_device_type 'CCD area detector'
_diffrn_measurement_method 'phi and omega scans'
_diffrn_radiation_monochromator graphite
_diffrn_radiation_source 'fine-focus sealed tube'
_diffrn_radiation_type MoK\a
_diffrn_radiation_wavelength 0.71073
_diffrn_reflns_av_R_equivalents 0.0734
_diffrn_reflns_av_sigmaI/netI 0.1245
_diffrn_reflns_limit_h_max 10
_diffrn_reflns_limit_h_min -10
_diffrn_reflns_limit_k_max 19
_diffrn_reflns_limit_k_min -19
_diffrn_reflns_limit_l_max 24
_diffrn_reflns_limit_l_min -16
_diffrn_reflns_number 14136
_diffrn_reflns_theta_full 23.32
_diffrn_reflns_theta_max 23.32
_diffrn_reflns_theta_min 1.47
_exptl_absorpt_coefficient_mu 0.429
_exptl_absorpt_correction_type none
_exptl_crystal_colour Orange
_exptl_crystal_density_diffrn 1.111
_exptl_crystal_density_meas ?
_exptl_crystal_density_method 'not measured'
_exptl_crystal_description Plate
_exptl_crystal_F_000 1376
_exptl_crystal_size_max 0.08
_exptl_crystal_size_mid 0.10
_exptl_crystal_size_min 0.18
_refine_diff_density_max 1.310
_refine_diff_density_min -2.473
_refine_diff_density_rms 0.163
_refine_ls_extinction_method none
_refine_ls_goodness_of_fit_ref 1.483
_refine_ls_hydrogen_treatment mixed
_refine_ls_matrix_type full
_refine_ls_number_parameters 173
_refine_ls_number_reflns 5218
_refine_ls_number_restraints 0
_refine_ls_restrained_S_all 1.483
_refine_ls_R_factor_all 0.2373
_refine_ls_R_factor_gt 0.1708
_refine_ls_shift/su_max 0.166
_refine_ls_shift/su_mean 0.031
_refine_ls_structure_factor_coef Fsqd
_refine_ls_weighting_details 'calc w=1/[\s^2^(Fo^2^)+(0.2000P)^2^+0.0000P] where P=(Fo^2^+2Fc^2^)/3'
_refine_ls_weighting_scheme calc
_refine_ls_wR_factor_gt 0.4248
_refine_ls_wR_factor_ref 0.4496
_reflns_number_gt 2937
_reflns_number_total 5218
_reflns_threshold_expression >2sigma(I)
_cod_data_source_file ic035483xsi20031224_095602_15.cif
_cod_data_source_block L(tBu)FeNHtBu
_cod_depositor_comments
;
The following automatic conversions were performed:
'_symmetry_cell_setting' value 'Monoclinic' changed to 'monoclinic'
according to '/home/saulius/struct/CIF-dictionaries/cif_core.dic'
dictionary named 'cif_core.dic' version 2.4.1 from 2010-06-29.

Automatic conversion script
Id: cif_fix_enum 1527 2010-12-29 10:47:43Z saulius 

The following automatic conversions were performed:

'_exptl_crystal_density_meas' value 'na' was changed to '?' - the
value is perceived as not measured.

Automatic conversion script
Id: cif_fix_values 3008 2015-01-20 13:52:24Z robertas 
;
_cod_original_cell_volume 3766.0(7)
_cod_database_code 4311033

loop_
_symmetry_equiv_pos_as_xyz
'x, y, z'
'-x+1/2, y+1/2, -z+1/2'
'-x, -y, -z'
'x-1/2, -y-1/2, z-1/2'

loop_
_atom_site_label
_atom_site_type_symbol
_atom_site_fract_x
_atom_site_fract_y
_atom_site_fract_z
_atom_site_U_iso_or_equiv
_atom_site_adp_type
_atom_site_occupancy
_atom_site_symmetry_multiplicity
_atom_site_calc_flag
_atom_site_refinement_flags
_atom_site_disorder_assembly
_atom_site_disorder_group
Fe1 Fe 0.9232(2) 0.24621(12) 0.13462(10) 0.0573(8) Uiso 1 1 d . . .
N11 N 0.9182(8) 0.1381(5) 0.1530(4) 0.018(2) Uiso 1 1 d . . .
N21 N 0.7909(7) 0.2389(4) 0.0583(3) 0.0135(18) Uiso 1 1 d . . .
N31 N 1.0199(11) 0.3125(6) 0.1833(5) 0.053(3) Uiso 1 1 d . . .
H31A H 1.0410 0.2867 0.2174 0.064 Uiso 1 1 calc R . .
C11 C 0.8473(10) 0.0015(6) 0.1297(5) 0.025(3) Uiso 1 1 d . . .
C21 C 0.8451(9) 0.0854(5) 0.1181(4) 0.013(2) Uiso 1 1 d . . .
C31 C 0.7605(10) 0.1077(6) 0.0650(5) 0.019(2) Uiso 1 1 d . . .
H31B H 0.7114 0.0674 0.0444 0.022 Uiso 1 1 calc R . .
C41 C 0.7323(9) 0.1767(6) 0.0357(4) 0.018(2) Uiso 1 1 d . . .
C51 C 0.6242(10) 0.1712(6) -0.0227(5) 0.020(2) Uiso 1 1 d . . .
C61 C 0.6973(12) -0.0246(7) 0.1407(6) 0.041(3) Uiso 1 1 d . . .
H61A H 0.6694 0.0005 0.1773 0.062 Uiso 1 1 calc R . .
H61B H 0.6969 -0.0787 0.1470 0.062 Uiso 1 1 calc R . .
H61C H 0.6320 -0.0117 0.1047 0.062 Uiso 1 1 calc R . .
C71 C 0.9429(12) -0.0297(7) 0.1852(5) 0.039(3) Uiso 1 1 d . . .
H71A H 0.9197 -0.0062 0.2233 0.059 Uiso 1 1 calc R . .
H71B H 1.0398 -0.0190 0.1798 0.059 Uiso 1 1 calc R . .
H71C H 0.9298 -0.0839 0.1878 0.059 Uiso 1 1 calc R . .
C81 C 0.8893(13) -0.0397(7) 0.0718(6) 0.043(3) Uiso 1 1 d . . .
H81A H 0.9828 -0.0241 0.0643 0.064 Uiso 1 1 calc R . .
H81B H 0.8234 -0.0271 0.0359 0.064 Uiso 1 1 calc R . .
H81C H 0.8881 -0.0937 0.0788 0.064 Uiso 1 1 calc R . .
C91 C 0.5920(11) 0.2436(6) -0.0592(5) 0.034(3) Uiso 1 1 d . . .
H91A H 0.5584 0.2815 -0.0320 0.050 Uiso 1 1 calc R . .
H91B H 0.5205 0.2339 -0.0937 0.050 Uiso 1 1 calc R . .
H91C H 0.6764 0.2617 -0.0751 0.050 Uiso 1 1 calc R . .
C101 C 0.4863(12) 0.1431(7) -0.0028(6) 0.035(3) Uiso 1 1 d . . .
H10A H 0.5025 0.0969 0.0209 0.053 Uiso 1 1 calc R . .
H10B H 0.4207 0.1334 -0.0395 0.053 Uiso 1 1 calc R . .
H10C H 0.4478 0.1811 0.0227 0.053 Uiso 1 1 calc R . .
C111 C 0.6753(12) 0.1158(6) -0.0681(5) 0.032(3) Uiso 1 1 d . . .
H11A H 0.6964 0.0680 -0.0472 0.049 Uiso 1 1 calc R . .
H11B H 0.7592 0.1354 -0.0835 0.049 Uiso 1 1 calc R . .
H11C H 0.6031 0.1083 -0.1027 0.049 Uiso 1 1 calc R . .
C12 C 0.9992(10) 0.1245(5) 0.2112(4) 0.018(2) Uiso 1 1 d . . .
C22 C 1.1434(11) 0.1247(6) 0.2154(5) 0.025(3) Uiso 1 1 d . . .
C32 C 1.2190(12) 0.1154(6) 0.2732(5) 0.034(3) Uiso 1 1 d . . .
H32A H 1.3174 0.1127 0.2765 0.041 Uiso 1 1 calc R . .
C42 C 1.1531(12) 0.1100(7) 0.3250(6) 0.039(3) Uiso 1 1 d . . .
H42A H 1.2055 0.1033 0.3641 0.047 Uiso 1 1 calc R . .
C52 C 1.0106(12) 0.1144(7) 0.3208(6) 0.040(3) Uiso 1 1 d . . .
H52A H 0.9659 0.1108 0.3572 0.048 Uiso 1 1 calc R . .
C62 C 0.9322(10) 0.1237(6) 0.2654(5) 0.023(3) Uiso 1 1 d . . .
C72 C 1.2194(12) 0.1329(7) 0.1581(5) 0.033(3) Uiso 1 1 d . . .
H72A H 1.1492 0.1538 0.1255 0.039 Uiso 1 1 calc R . .
C82 C 1.265(2) 0.0615(11) 0.1327(9) 0.098(6) Uiso 1 1 d . . .
H82A H 1.1870 0.0268 0.1269 0.147 Uiso 1 1 calc R . .
H82B H 1.3395 0.0398 0.1615 0.147 Uiso 1 1 calc R . .
H82C H 1.3003 0.0708 0.0930 0.147 Uiso 1 1 calc R . .
C92 C 1.3386(18) 0.1912(11) 0.1659(9) 0.092(6) Uiso 1 1 d . . .
H92A H 1.3827 0.1941 0.1277 0.138 Uiso 1 1 calc R . .
H92B H 1.4075 0.1762 0.1999 0.138 Uiso 1 1 calc R . .
H92C H 1.3007 0.2403 0.1748 0.138 Uiso 1 1 calc R . .
C102 C 0.7732(11) 0.1363(6) 0.2623(5) 0.032(3) Uiso 1 1 d . . .
H10D H 0.7302 0.1259 0.2193 0.038 Uiso 1 1 calc R . .
C112 C 0.7087(13) 0.0843(8) 0.3064(6) 0.049(4) Uiso 1 1 d . . .
H11D H 0.6084 0.0931 0.3034 0.073 Uiso 1 1 calc R . .
H11E H 0.7500 0.0940 0.3487 0.073 Uiso 1 1 calc R . .
H11F H 0.7260 0.0323 0.2956 0.073 Uiso 1 1 calc R . .
C122 C 0.7478(14) 0.2171(8) 0.2775(6) 0.055(4) Uiso 1 1 d . . .
H12A H 0.6477 0.2262 0.2754 0.082 Uiso 1 1 calc R . .
H12B H 0.7875 0.2494 0.2477 0.082 Uiso 1 1 calc R . .
H12C H 0.7916 0.2283 0.3191 0.082 Uiso 1 1 calc R . .
C13 C 0.7895(10) 0.3129(6) 0.0302(4) 0.019(2) Uiso 1 1 d . . .
C23 C 0.8889(10) 0.3304(6) -0.0091(4) 0.017(2) Uiso 1 1 d . . .
C33 C 0.8971(11) 0.4038(6) -0.0266(5) 0.028(3) Uiso 1 1 d . . .
H33A H 0.9651 0.4171 -0.0528 0.033 Uiso 1 1 calc R . .
C43 C 0.8129(11) 0.4585(7) -0.0084(5) 0.031(3) Uiso 1 1 d . . .
H43A H 0.8226 0.5087 -0.0213 0.038 Uiso 1 1 calc R . .
C53 C 0.7155(11) 0.4398(6) 0.0285(5) 0.027(3) Uiso 1 1 d . . .
H53A H 0.6549 0.4775 0.0403 0.032 Uiso 1 1 calc R . .
C63 C 0.7010(10) 0.3682(6) 0.0494(5) 0.020(2) Uiso 1 1 d . . .
C73 C 0.9838(11) 0.2698(6) -0.0317(5) 0.029(3) Uiso 1 1 d . . .
H73A H 0.9464 0.2203 -0.0202 0.034 Uiso 1 1 calc R . .
C83 C 1.1312(15) 0.2756(9) -0.0005(7) 0.069(5) Uiso 1 1 d . . .
H83A H 1.1303 0.2746 0.0444 0.104 Uiso 1 1 calc R . .
H83B H 1.1727 0.3224 -0.0125 0.104 Uiso 1 1 calc R . .
H83C H 1.1857 0.2334 -0.0131 0.104 Uiso 1 1 calc R . .
C93 C 0.9802(15) 0.2713(8) -0.1007(6) 0.056(4) Uiso 1 1 d . . .
H93A H 0.8842 0.2656 -0.1195 0.083 Uiso 1 1 calc R . .
H93B H 1.0366 0.2302 -0.1140 0.083 Uiso 1 1 calc R . .
H93C H 1.0174 0.3190 -0.1135 0.083 Uiso 1 1 calc R . .
C103 C 0.5868(10) 0.3479(6) 0.0911(5) 0.025(3) Uiso 1 1 d . . .
H10E H 0.5757 0.2924 0.0906 0.030 Uiso 1 1 calc R . .
C113 C 0.6271(14) 0.3716(8) 0.1566(6) 0.056(4) Uiso 1 1 d . . .
H11G H 0.7163 0.3489 0.1719 0.084 Uiso 1 1 calc R . .
H11H H 0.5559 0.3553 0.1822 0.084 Uiso 1 1 calc R . .
H11I H 0.6354 0.4261 0.1585 0.084 Uiso 1 1 calc R . .
C123 C 0.4456(13) 0.3829(8) 0.0665(6) 0.048(3) Uiso 1 1 d . . .
H12D H 0.3758 0.3689 0.0936 0.071 Uiso 1 1 calc R . .
H12E H 0.4171 0.3645 0.0247 0.071 Uiso 1 1 calc R . .
H12F H 0.4545 0.4374 0.0657 0.071 Uiso 1 1 calc R . .
C14 C 1.086(2) 0.3869(14) 0.2000(11) 0.119(8) Uiso 1 1 d . . .
C24 C 1.232(2) 0.3844(12) 0.2271(9) 0.105(7) Uiso 1 1 d . . .
H24A H 1.2902 0.3657 0.1964 0.158 Uiso 1 1 calc R . .
H24B H 1.2412 0.3510 0.2630 0.158 Uiso 1 1 calc R . .
H24C H 1.2630 0.4347 0.2401 0.158 Uiso 1 1 calc R . .
C34 C 1.0468(18) 0.4115(11) 0.1415(8) 0.085(5) Uiso 1 1 d . . .
H34A H 1.1065 0.3891 0.1132 0.127 Uiso 1 1 calc R . .
H34B H 1.0552 0.4660 0.1402 0.127 Uiso 1 1 calc R . .
H34C H 0.9502 0.3972 0.1291 0.127 Uiso 1 1 calc R . .
C44 C 1.003(3) 0.4157(15) 0.2506(11) 0.133(8) Uiso 1 1 d . . .
H44A H 0.9044 0.4192 0.2344 0.200 Uiso 1 1 calc R . .
H44B H 1.0368 0.4651 0.2642 0.200 Uiso 1 1 calc R . .
H44C H 1.0131 0.3811 0.2856 0.200 Uiso 1 1 calc R . .

loop_
_atom_type_symbol
_atom_type_description
_atom_type_scat_dispersion_real
_atom_type_scat_dispersion_imag
_atom_type_scat_source
C C 0.0033 0.0016 'International Tables Vol C Tables 4.2.6.8 and 6.1.1.4'
H H 0.0000 0.0000 'International Tables Vol C Tables 4.2.6.8 and 6.1.1.4'
N N 0.0061 0.0033 'International Tables Vol C Tables 4.2.6.8 and 6.1.1.4'
Fe Fe 0.3463 0.8444 'International Tables Vol C Tables 4.2.6.8 and 6.1.1.4'

loop_
_geom_angle_atom_site_label_1
_geom_angle_atom_site_label_2
_geom_angle_atom_site_label_3
_geom_angle
_geom_angle_site_symmetry_1
_geom_angle_site_symmetry_3
_geom_angle_publ_flag
N31 Fe1 N11 123.6(4) . . ?
N31 Fe1 N21 142.0(4) . . ?
N11 Fe1 N21 94.4(3) . . ?
C21 N11 C12 125.1(8) . . ?
C21 N11 Fe1 126.0(6) . . ?
C12 N11 Fe1 108.7(6) . . ?
C41 N21 C13 128.8(8) . . ?
C41 N21 Fe1 125.3(6) . . ?
C13 N21 Fe1 105.4(6) . . ?
C14 N31 Fe1 155.9(12) . . ?
C21 C11 C81 109.4(9) . . ?
C21 C11 C61 108.8(8) . . ?
C81 C11 C61 108.3(9) . . ?
C21 C11 C71 118.9(9) . . ?
C81 C11 C71 106.0(9) . . ?
C61 C11 C71 104.9(9) . . ?
N11 C21 C31 119.0(9) . . ?
N11 C21 C11 126.4(8) . . ?
C31 C21 C11 114.5(8) . . ?
C21 C31 C41 133.9(10) . . ?
N21 C41 C31 121.2(9) . . ?
N21 C41 C51 125.4(9) . . ?
C31 C41 C51 113.3(8) . . ?
C111 C51 C91 106.0(9) . . ?
C111 C51 C101 109.1(9) . . ?
C91 C51 C101 106.9(8) . . ?
C111 C51 C41 109.5(8) . . ?
C91 C51 C41 116.7(8) . . ?
C101 C51 C41 108.4(8) . . ?
C22 C12 C62 120.0(9) . . ?
C22 C12 N11 120.1(9) . . ?
C62 C12 N11 119.0(8) . . ?
C12 C22 C32 118.7(10) . . ?
C12 C22 C72 121.4(9) . . ?
C32 C22 C72 119.9(10) . . ?
C42 C32 C22 120.7(11) . . ?
C32 C42 C52 120.1(12) . . ?
C42 C52 C62 121.4(12) . . ?
C52 C62 C12 118.7(10) . . ?
C52 C62 C102 120.6(10) . . ?
C12 C62 C102 120.7(9) . . ?
C82 C72 C22 114.6(12) . . ?
C82 C72 C92 111.6(13) . . ?
C22 C72 C92 113.4(11) . . ?
C112 C102 C122 110.9(10) . . ?
C112 C102 C62 111.1(9) . . ?
C122 C102 C62 108.4(10) . . ?
C23 C13 C63 120.8(9) . . ?
C23 C13 N21 119.1(8) . . ?
C63 C13 N21 119.5(9) . . ?
C33 C23 C13 116.8(9) . . ?
C33 C23 C73 122.0(9) . . ?
C13 C23 C73 121.2(9) . . ?
C43 C33 C23 123.4(11) . . ?
C53 C43 C33 118.6(11) . . ?
C43 C53 C63 122.3(10) . . ?
C53 C63 C13 118.1(9) . . ?
C53 C63 C103 121.3(9) . . ?
C13 C63 C103 120.6(9) . . ?
C93 C73 C83 111.3(11) . . ?
C93 C73 C23 111.1(9) . . ?
C83 C73 C23 112.1(10) . . ?
C113 C103 C123 110.0(10) . . ?
C113 C103 C63 111.4(9) . . ?
C123 C103 C63 111.3(9) . . ?
C34 C14 C24 123(2) . . ?
C34 C14 C44 117(2) . . ?
C24 C14 C44 106.5(19) . . ?
C34 C14 N31 89.6(17) . . ?
C24 C14 N31 115.8(18) . . ?
C44 C14 N31 102.9(18) . . ?

loop_
_geom_bond_atom_site_label_1
_geom_bond_atom_site_label_2
_geom_bond_distance
_geom_bond_site_symmetry_2
_geom_bond_publ_flag
Fe1 N31 1.787(11) . ?
Fe1 N11 1.979(8) . ?
Fe1 N21 1.989(8) . ?
N11 C21 1.360(12) . ?
N11 C12 1.438(12) . ?
N21 C41 1.321(12) . ?
N21 C13 1.460(13) . ?
N31 C14 1.51(3) . ?
C11 C21 1.523(14) . ?
C11 C81 1.557(16) . ?
C11 C61 1.572(15) . ?
C11 C71 1.545(15) . ?
C21 C31 1.400(13) . ?
C31 C41 1.404(14) . ?
C41 C51 1.559(13) . ?
C51 C111 1.524(15) . ?
C51 C91 1.535(15) . ?
C51 C101 1.537(15) . ?
C12 C22 1.392(14) . ?
C12 C62 1.410(14) . ?
C22 C32 1.396(15) . ?
C22 C72 1.528(16) . ?
C32 C42 1.362(16) . ?
C42 C52 1.376(16) . ?
C52 C62 1.364(15) . ?
C62 C102 1.553(15) . ?
C72 C82 1.48(2) . ?
C72 C92 1.55(2) . ?
C102 C112 1.525(16) . ?
C102 C122 1.512(17) . ?
C13 C23 1.397(14) . ?
C13 C63 1.404(14) . ?
C23 C33 1.373(15) . ?
C23 C73 1.539(14) . ?
C33 C43 1.364(15) . ?
C43 C53 1.349(15) . ?
C53 C63 1.374(15) . ?
C63 C103 1.555(14) . ?
C73 C93 1.503(17) . ?
C73 C83 1.516(17) . ?
C103 C113 1.500(16) . ?
C103 C123 1.546(15) . ?
C14 C34 1.36(3) . ?
C14 C24 1.47(3) . ?
C14 C44 1.53(3) . ?
